data_2014489
loop_
_publ_author_name
'Bruno, Giuseppe'
'Nicol\'o, Francesco'
'Rotondo, Archimede'
'Foti, Francesco'
'Risitano, Francesco'
'Grassi, Giovanni'

_publ_section_title
;
 Four bromo-substituted pyrazoline and isoxazolinone spiro derivatives
;
_journal_issue 12
_journal_name_full 'Acta Crystallographica Section C'
_journal_page_first o879
_journal_page_last o883
_journal_paper_doi 10.1107/S0108270104022231
_journal_volume 60
_journal_year 2004
_chemical_formula_moiety 'C24 H18 Br N3 O3'
_chemical_formula_sum 'C24 H18 Br N3 O3'
_chemical_formula_weight 476.32
_chemical_name_systematic
;
3-Bromo-1,9-diphenyl-4-(4-methoxy-phenyl)-7-oxa-1,2,8-triazaspiro[4.4]nona-
2,8-dien-6-one
;
_space_group_IT_number 15
_symmetry_cell_setting monoclinic
_symmetry_space_group_name_Hall '-C 2yc'
_symmetry_space_group_name_H-M 'C 1 2/c 1'
_audit_creation_method 'WinGX routine CIF_UPDATE'
_cell_angle_alpha 90
_cell_angle_beta 94.810(10)
_cell_angle_gamma 90
_cell_formula_units_Z 8
_cell_length_a 35.375(3)
_cell_length_b 9.2000(10)
_cell_length_c 12.807(2)
_cell_measurement_reflns_used 44
_cell_measurement_temperature 298(2)
_cell_measurement_theta_max 15.41
_cell_measurement_theta_min 5.2
_cell_volume 4153.4(9)
_computing_cell_refinement XSCANS
_computing_data_collection 'XSCANS (Siemens, 1989)'
_computing_data_reduction 'XPREPW (Bruker, 1997)'
_computing_molecular_graphics 'XPW (Bruker, 1997)'
_computing_publication_material 'PARST97 (Nardelli, 1995) and WinGX-PC (Version 1.6.4.05; Farrugia, 1999)'
_computing_structure_refinement 'SHELXL97 (Sheldrick, 1997)'
_computing_structure_solution 'SIR97 (Altomare et al., 1994)'
_diffrn_measured_fraction_theta_full 0.988
_diffrn_measured_fraction_theta_max 0.988
_diffrn_measurement_device_type 'Bruker P4'
_diffrn_measurement_method \w
_diffrn_radiation_type MoK\a
_diffrn_radiation_wavelength 0.71073
_diffrn_reflns_av_R_equivalents 0.0614
_diffrn_reflns_limit_h_max 43
_diffrn_reflns_limit_h_min -1
_diffrn_reflns_limit_k_max 1
_diffrn_reflns_limit_k_min -11
_diffrn_reflns_limit_l_max 15
_diffrn_reflns_limit_l_min -15
_diffrn_reflns_number 4814
_diffrn_reflns_theta_full 26
_diffrn_reflns_theta_max 26
_diffrn_reflns_theta_min 2.29
_diffrn_standards_decay_% 0
_diffrn_standards_interval_count 197
_diffrn_standards_number 3
_exptl_absorpt_coefficient_mu 2.012
_exptl_absorpt_correction_T_max 0.739
_exptl_absorpt_correction_T_min 0.388
_exptl_absorpt_correction_type '\y scan'
_exptl_absorpt_process_details '(North et al., 1968)'
_exptl_crystal_colour yellow
_exptl_crystal_density_diffrn 1.524
_exptl_crystal_density_meas ?
_exptl_crystal_density_method 'not measured'
_exptl_crystal_description prismatic
_exptl_crystal_F_000 1936
_exptl_crystal_size_max 0.50
_exptl_crystal_size_mid 0.23
_exptl_crystal_size_min 0.15
_refine_diff_density_max 1.461
_refine_diff_density_min -0.382
_refine_ls_extinction_method none
_refine_ls_goodness_of_fit_ref 1.077
_refine_ls_hydrogen_treatment constr
_refine_ls_matrix_type full
_refine_ls_number_parameters 282
_refine_ls_number_reflns 4047
_refine_ls_number_restraints 0
_refine_ls_restrained_S_all 1.077
_refine_ls_R_factor_gt 0.0673
_refine_ls_shift/su_max 0
_refine_ls_structure_factor_coef Fsqd
_refine_ls_weighting_details 'calc w = 1/[\s^2^(Fo^2^)+(0.1P)^2^ where P=(Fo^2^+2Fc^2^)/3'
_refine_ls_weighting_scheme calc
_refine_ls_wR_factor_ref 0.2001
_reflns_number_gt 2153
_reflns_number_total 4047
_reflns_threshold_expression I>2\s(I)
_cod_data_source_file gd1337.cif
_cod_data_source_block II
_cod_depositor_comments
;
The following automatic conversions were performed:
'_symmetry_cell_setting' value 'Monoclinic' changed to 'monoclinic'
according to '/home/saulius/struct/CIF-dictionaries/cif_core.dic'
dictionary named 'cif_core.dic' version 2.4.1 from 2010-06-29.

Automatic conversion script
Id: cif_fix_enum 1527 2010-12-29 10:47:43Z saulius 

The following automatic conversions were performed:

'_symmetry_cell_setting' value 'Monoclinic' changed to 'monoclinic'
according to /home/saulius/struct/CIF-dictionaries/cif_core.dic
dictionary named 'cif_core.dic' version 2.4.1 from 2010-06-29.

Automatic conversion script
Id: cif_fix_values 1715 2011-07-08 13:25:40Z adriana 

The following automatic conversions were performed:

'_exptl_crystal_density_meas' value 'not measured' was changed to '?'
- the value is perceived as not measured.

Automatic conversion script
Id: cif_fix_values 3008 2015-01-20 13:52:24Z robertas 
;
_cod_original_cell_volume 4153.2(9)
_cod_original_sg_symbol_Hall '-C 2yC'
_cod_original_sg_symbol_H-M 'C 2/c'
_cod_database_code 2014489

loop_
_symmetry_equiv_pos_as_xyz
'x, y, z'
'-x, y, -z+1/2'
'x+1/2, y+1/2, z'
'-x+1/2, y+1/2, -z+1/2'
'-x, -y, -z'
'x, -y, z-1/2'
'-x+1/2, -y+1/2, -z'
'x+1/2, -y+1/2, z-1/2'

loop_
_atom_site_label
_atom_site_fract_x
_atom_site_fract_y
_atom_site_fract_z
_atom_site_U_iso_or_equiv
_atom_site_adp_type
_atom_site_calc_flag
_atom_site_refinement_flags
_atom_site_occupancy
_atom_site_disorder_assembly
_atom_site_disorder_group
_atom_site_type_symbol
Br1 0.05103(2) 0.24132(9) 0.33395(6) 0.0624(3) Uani d . 1 . . Br
O1 0.08859(13) 0.0665(5) -0.0252(3) 0.0567(12) Uani d . 1 . . O
C1 0.11327(19) 0.0205(7) 0.0335(4) 0.0412(15) Uani d . 1 . . C
O2 0.13410(13) -0.0997(5) 0.0104(3) 0.0562(12) Uani d . 1 . . O
N3 0.16605(15) -0.1145(6) 0.0885(4) 0.0529(14) Uani d . 1 . . N
C4 0.16483(16) -0.0119(6) 0.1550(4) 0.0378(14) Uani d . 1 . . C
C5 0.12974(16) 0.0763(6) 0.1398(4) 0.0362(14) Uani d . 1 . . C
N6 0.13357(14) 0.2355(5) 0.1437(4) 0.0412(12) Uani d . 1 . . N
N7 0.10485(15) 0.2986(6) 0.1990(4) 0.0425(13) Uani d . 1 . . N
C8 0.08810(17) 0.1958(7) 0.2430(4) 0.0398(15) Uani d . 1 . . C
C9 0.10110(15) 0.0443(6) 0.2256(4) 0.0350(14) Uani d . 1 . . C
H9 0.116 0.0124 0.2895 0.06 Uiso calc R 1 . . H
C10 0.19654(17) 0.0053(8) 0.2375(5) 0.0481(16) Uani d . 1 . . C
C11 0.19377(18) 0.1052(7) 0.3193(5) 0.0492(17) Uani d . 1 . . C
H11 0.1725 0.1643 0.3211 0.06 Uiso calc R 1 . . H
C12 0.2230(2) 0.1144(9) 0.3967(5) 0.064(2) Uani d . 1 . . C
H12 0.2209 0.1777 0.4526 0.06 Uiso calc R 1 . . H
C13 0.2550(2) 0.0325(11) 0.3930(7) 0.083(3) Uani d . 1 . . C
H13 0.2746 0.0403 0.4456 0.06 Uiso calc R 1 . . H
C14 0.2579(2) -0.0634(10) 0.3095(7) 0.083(3) Uani d . 1 . . C
H14 0.2798 -0.1183 0.3061 0.06 Uiso calc R 1 . . H
C15 0.2291(2) -0.0772(9) 0.2334(6) 0.064(2) Uani d . 1 . . C
H15 0.2312 -0.1421 0.1785 0.06 Uiso calc R 1 . . H
C16 0.14448(17) 0.3164(7) 0.0567(4) 0.0385(14) Uani d . 1 . . C
C17 0.1695(2) 0.2565(8) -0.0092(5) 0.0572(18) Uani d . 1 . . C
H17 0.1794 0.1639 0.0035 0.06 Uiso calc R 1 . . H
C18 0.1794(2) 0.3369(10) -0.0944(6) 0.069(2) Uani d . 1 . . C
H18 0.1961 0.296 -0.1386 0.06 Uiso calc R 1 . . H
C19 0.1660(2) 0.4715(9) -0.1157(6) 0.067(2) Uani d . 1 . . C
H19 0.1723 0.5217 -0.1748 0.06 Uiso calc R 1 . . H
C20 0.1430(2) 0.5314(8) -0.0481(6) 0.063(2) Uani d . 1 . . C
H20 0.1342 0.6257 -0.0604 0.06 Uiso calc R 1 . . H
C21 0.13189(19) 0.4574(7) 0.0389(5) 0.0492(17) Uani d . 1 . . C
H21 0.1163 0.5019 0.0843 0.06 Uiso calc R 1 . . H
C22 0.07192(16) -0.0711(6) 0.1963(4) 0.0357(14) Uani d . 1 . . C
C23 0.03716(16) -0.0388(7) 0.1440(4) 0.0401(15) Uani d . 1 . . C
H23 0.031 0.0579 0.1296 0.06 Uiso calc R 1 . . H
C24 0.01124(17) -0.1459(7) 0.1126(5) 0.0427(15) Uani d . 1 . . C
H24 -0.0119 -0.1216 0.0772 0.06 Uiso calc R 1 . . H
C25 0.02025(17) -0.2903(7) 0.1347(5) 0.0414(15) Uani d . 1 . . C
C26 0.05436(18) -0.3246(7) 0.1881(5) 0.0448(15) Uani d . 1 . . C
H26 0.0604 -0.4211 0.2033 0.06 Uiso calc R 1 . . H
C27 0.07987(18) -0.2155(7) 0.2194(5) 0.0419(15) Uani d . 1 . . C
H27 0.1027 -0.2398 0.2565 0.06 Uiso calc R 1 . . H
O3 -0.00298(13) -0.4052(5) 0.1071(3) 0.0550(12) Uani d . 1 . . O
C28 -0.0372(2) -0.3767(8) 0.0428(6) 0.061(2) Uani d . 1 . . C
H28A -0.0503 -0.4664 0.0272 0.06 Uiso calc R 1 . . H
H28B -0.0311 -0.3314 -0.0212 0.06 Uiso calc R 1 . . H
H28C -0.0531 -0.313 0.0793 0.06 Uiso calc R 1 . . H

loop_
_atom_site_aniso_label
_atom_site_aniso_U_11
_atom_site_aniso_U_22
_atom_site_aniso_U_33
_atom_site_aniso_U_12
_atom_site_aniso_U_13
_atom_site_aniso_U_23
Br1 0.0511(4) 0.0661(5) 0.0730(5) 0.0020(4) 0.0218(3) -0.0184(4)
O1 0.060(3) 0.063(3) 0.044(2) -0.001(3) -0.013(2) -0.002(2)
C1 0.048(4) 0.043(4) 0.033(3) -0.003(3) 0.002(3) -0.009(3)
O2 0.065(3) 0.050(3) 0.053(3) 0.005(2) 0.001(2) -0.019(2)
N3 0.050(3) 0.048(4) 0.059(3) 0.008(3) 0.004(3) -0.004(3)
C4 0.039(4) 0.031(3) 0.043(3) 0.003(3) 0.004(3) -0.001(3)
C5 0.037(3) 0.033(3) 0.039(3) 0.000(3) 0.001(3) -0.007(3)
N6 0.042(3) 0.034(3) 0.049(3) 0.004(2) 0.005(2) -0.006(2)
N7 0.042(3) 0.038(3) 0.047(3) 0.002(2) 0.002(2) -0.009(2)
C8 0.038(3) 0.045(4) 0.036(3) 0.005(3) 0.004(3) -0.012(3)
C9 0.030(3) 0.038(4) 0.036(3) 0.001(3) -0.004(2) 0.001(3)
C10 0.035(4) 0.057(4) 0.053(4) 0.001(3) 0.003(3) 0.017(3)
C11 0.036(4) 0.063(5) 0.048(4) -0.005(3) 0.000(3) -0.008(3)
C12 0.050(5) 0.086(6) 0.054(4) -0.014(4) -0.004(4) -0.003(4)
C13 0.049(5) 0.113(8) 0.082(6) -0.010(5) -0.026(4) 0.012(6)
C14 0.045(5) 0.096(7) 0.106(7) 0.022(5) 0.000(5) 0.021(6)
C15 0.042(4) 0.075(6) 0.073(5) 0.019(4) 0.001(4) 0.003(4)
C16 0.037(3) 0.036(4) 0.041(3) -0.007(3) -0.004(3) 0.003(3)
C17 0.062(4) 0.049(4) 0.062(4) -0.001(4) 0.013(3) 0.001(4)
C18 0.072(5) 0.072(6) 0.067(5) -0.021(5) 0.025(4) -0.007(4)
C19 0.070(5) 0.061(5) 0.069(5) -0.014(4) 0.006(4) 0.017(4)
C20 0.063(5) 0.044(4) 0.080(5) -0.003(4) 0.004(4) 0.012(4)
C21 0.047(4) 0.046(4) 0.054(4) -0.003(3) -0.002(3) -0.002(3)
C22 0.038(3) 0.034(3) 0.035(3) -0.003(3) 0.000(3) -0.003(3)
C23 0.040(4) 0.036(4) 0.043(3) 0.006(3) -0.004(3) 0.001(3)
C24 0.032(3) 0.045(4) 0.049(4) 0.007(3) -0.006(3) -0.002(3)
C25 0.035(3) 0.048(4) 0.041(3) -0.008(3) 0.005(3) -0.005(3)
C26 0.051(4) 0.034(4) 0.049(4) 0.006(3) 0.001(3) 0.006(3)
C27 0.034(3) 0.047(4) 0.045(3) 0.003(3) 0.002(3) 0.003(3)
O3 0.050(3) 0.042(3) 0.071(3) -0.007(2) -0.009(2) -0.006(2)
C28 0.049(4) 0.053(5) 0.080(5) -0.005(4) -0.006(4) -0.012(4)

loop_
_atom_type_symbol
_atom_type_description
_atom_type_scat_dispersion_real
_atom_type_scat_dispersion_imag
_atom_type_scat_source
C C 0.0033 0.0016 'International Tables Vol C Tables 4.2.6.8 and 6.1.1.4'
H H 0 0 'International Tables Vol C Tables 4.2.6.8 and 6.1.1.4'
N N 0.0061 0.0033 'International Tables Vol C Tables 4.2.6.8 and 6.1.1.4'
O O 0.0106 0.006 'International Tables Vol C Tables 4.2.6.8 and 6.1.1.4'
Br Br -0.2901 2.4595 'International Tables Vol C Tables 4.2.6.8 and 6.1.1.4'

loop_
_geom_angle_atom_site_label_1
_geom_angle_atom_site_label_2
_geom_angle_atom_site_label_3
_geom_angle
O1 C1 O2 122.2(5)
O1 C1 C5 130.9(6)
O2 C1 C5 106.9(5)
C1 O2 N3 109.2(4)
C4 N3 O2 108.8(5)
N3 C4 C5 113.1(5)
N3 C4 C10 119.2(6)
C5 C4 C10 127.6(5)
N6 C5 C4 117.8(5)
N6 C5 C1 113.1(5)
C4 C5 C1 100.8(5)
N6 C5 C9 102.9(4)
C4 C5 C9 112.6(5)
C1 C5 C9 109.8(4)
N7 N6 C16 115.6(5)
N7 N6 C5 111.0(5)
C16 N6 C5 121.7(5)
C8 N7 N6 107.3(5)
N7 C8 C9 117.9(5)
N7 C8 Br1 119.0(5)
C9 C8 Br1 122.9(5)
C8 C9 C22 118.9(5)
C8 C9 C5 98.8(5)
C22 C9 C5 115.0(4)
C8 C9 H9 107.8
C22 C9 H9 107.8
C5 C9 H9 107.8
C15 C10 C11 119.9(6)
C15 C10 C4 119.8(6)
C11 C10 C4 120.4(6)
C12 C11 C10 119.0(7)
C12 C11 H11 120.5
C10 C11 H11 120.5
C13 C12 C11 121.1(8)
C13 C12 H12 119.4
C11 C12 H12 119.4
C12 C13 C14 119.4(7)
C12 C13 H13 120.3
C14 C13 H13 120.3
C15 C14 C13 120.7(8)
C15 C14 H14 119.7
C13 C14 H14 119.7
C14 C15 C10 119.9(8)
C14 C15 H15 120
C10 C15 H15 120
C21 C16 C17 119.0(6)
C21 C16 N6 121.1(6)
C17 C16 N6 119.9(6)
C16 C17 C18 118.9(7)
C16 C17 H17 120.5
C18 C17 H17 120.5
C19 C18 C17 122.7(8)
C19 C18 H18 118.6
C17 C18 H18 118.6
C18 C19 C20 117.8(7)
C18 C19 H19 121.1
C20 C19 H19 121.1
C19 C20 C21 122.6(7)
C19 C20 H20 118.7
C21 C20 H20 118.7
C16 C21 C20 118.9(7)
C16 C21 H21 120.6
C20 C21 H21 120.6
C23 C22 C27 117.8(5)
C23 C22 C9 122.2(5)
C27 C22 C9 120.0(5)
C22 C23 C24 121.9(6)
C22 C23 H23 119
C24 C23 H23 119
C23 C24 C25 119.1(5)
C23 C24 H24 120.4
C25 C24 H24 120.4
O3 C25 C26 115.8(6)
O3 C25 C24 124.4(6)
C26 C25 C24 119.9(5)
C25 C26 C27 120.1(6)
C25 C26 H26 120
C27 C26 H26 120
C22 C27 C26 121.2(6)
C22 C27 H27 119.4
C26 C27 H27 119.4
C25 O3 C28 117.9(5)
O3 C28 H28A 109.5
O3 C28 H28B 109.5
H28A C28 H28B 109.5
O3 C28 H28C 109.5
H28A C28 H28C 109.5
H28B C28 H28C 109.5

loop_
_geom_bond_atom_site_label_1
_geom_bond_atom_site_label_2
_geom_bond_site_symmetry_2
_geom_bond_distance
_geom_bond_publ_flag
Br1 C8 . 1.873(6) ?
O1 C1 . 1.181(7) ?
C1 O2 . 1.374(7) ?
C1 C5 . 1.524(8) ?
O2 N3 . 1.451(7) ?
N3 C4 . 1.275(7) ?
C4 C5 . 1.482(8) ?
C4 C10 . 1.483(8) ?
C5 N6 . 1.471(7) ?
C5 C9 . 1.584(8) ?
N6 N7 . 1.412(7) ?
N6 C16 . 1.420(8) ?
N7 C8 . 1.272(8) ?
C8 C9 . 1.490(8) ?
C9 C22 . 1.506(8) ?
C9 H9 . 0.98 ?
C10 C15 . 1.383(9) ?
C10 C11 . 1.404(9) ?
C11 C12 . 1.374(9) ?
C11 H11 . 0.93 ?
C12 C13 . 1.364(11) ?
C12 H12 . 0.93 ?
C13 C14 . 1.397(12) ?
C13 H13 . 0.93 ?
C14 C15 . 1.357(10) ?
C14 H14 . 0.93 ?
C15 H15 . 0.93 ?
C16 C21 . 1.384(9) ?
C16 C17 . 1.387(9) ?
C17 C18 . 1.388(10) ?
C17 H17 . 0.93 ?
C18 C19 . 1.346(11) ?
C18 H18 . 0.93 ?
C19 C20 . 1.354(10) ?
C19 H19 . 0.93 ?
C20 C21 . 1.390(9) ?
C20 H20 . 0.93 ?
C21 H21 . 0.93 ?
C22 C23 . 1.382(8) ?
C22 C27 . 1.385(8) ?
C23 C24 . 1.383(8) ?
C23 H23 . 0.93 ?
C24 C25 . 1.390(9) ?
C24 H24 . 0.93 ?
C25 O3 . 1.367(7) ?
C25 C26 . 1.373(8) ?
C26 C27 . 1.386(9) ?
C26 H26 . 0.93 ?
C27 H27 . 0.93 ?
O3 C28 . 1.430(8) ?
C28 H28A . 0.96 ?
C28 H28B . 0.96 ?
C28 H28C . 0.96 ?

loop_
_geom_torsion_atom_site_label_1
_geom_torsion_atom_site_label_2
_geom_torsion_atom_site_label_3
_geom_torsion_atom_site_label_4
_geom_torsion
O1 C1 O2 N3 170.4(6)
C5 C1 O2 N3 -7.2(6)
C1 O2 N3 C4 0.4(7)
O2 N3 C4 C5 7.1(7)
O2 N3 C4 C10 -174.3(5)
N3 C4 C5 N6 -134.4(6)
C10 C4 C5 N6 47.1(8)
N3 C4 C5 C1 -10.9(6)
C10 C4 C5 C1 170.6(6)
N3 C4 C5 C9 106.0(6)
C10 C4 C5 C9 -72.5(7)
O1 C1 C5 N6 -40.3(9)
O2 C1 C5 N6 137.1(5)
O1 C1 C5 C4 -167.0(7)
O2 C1 C5 C4 10.4(6)
O1 C1 C5 C9 74.1(8)
O2 C1 C5 C9 -108.6(5)
C4 C5 N6 N7 -138.9(5)
C1 C5 N6 N7 104.1(5)
C9 C5 N6 N7 -14.3(6)
C4 C5 N6 C16 79.7(7)
C1 C5 N6 C16 -37.3(7)
C9 C5 N6 C16 -155.8(5)
C16 N6 N7 C8 154.3(5)
C5 N6 N7 C8 10.3(6)
N6 N7 C8 C9 -1.1(7)
N6 N7 C8 Br1 174.4(4)
N7 C8 C9 C22 -132.5(6)
Br1 C8 C9 C22 52.3(7)
N7 C8 C9 C5 -7.5(6)
Br1 C8 C9 C5 177.3(4)
N6 C5 C9 C8 12.1(5)
C4 C5 C9 C8 140.0(5)
C1 C5 C9 C8 -108.6(5)
N6 C5 C9 C22 139.8(5)
C4 C5 C9 C22 -92.3(6)
C1 C5 C9 C22 19.1(7)
N3 C4 C10 C15 8.4(9)
C5 C4 C10 C15 -173.2(6)
N3 C4 C10 C11 -171.9(6)
C5 C4 C10 C11 6.5(9)
C15 C10 C11 C12 -2.9(10)
C4 C10 C11 C12 177.4(6)
C10 C11 C12 C13 2.5(11)
C11 C12 C13 C14 -0.6(13)
C12 C13 C14 C15 -1.1(13)
C13 C14 C15 C10 0.7(12)
C11 C10 C15 C14 1.3(11)
C4 C10 C15 C14 -179.0(7)
N7 N6 C16 C21 9.8(8)
C5 N6 C16 C21 149.6(6)
N7 N6 C16 C17 -173.1(5)
C5 N6 C16 C17 -33.3(8)
C21 C16 C17 C18 -3.5(10)
N6 C16 C17 C18 179.3(6)
C16 C17 C18 C19 0.4(11)
C17 C18 C19 C20 2.5(12)
C18 C19 C20 C21 -2.3(11)
C17 C16 C21 C20 3.7(9)
N6 C16 C21 C20 -179.2(6)
C19 C20 C21 C16 -0.8(11)
C8 C9 C22 C23 27.2(8)
C5 C9 C22 C23 -89.5(7)
C8 C9 C22 C27 -154.4(5)
C5 C9 C22 C27 88.9(6)
C27 C22 C23 C24 -1.8(9)
C9 C22 C23 C24 176.7(5)
C22 C23 C24 C25 0.4(9)
C23 C24 C25 O3 -179.6(5)
C23 C24 C25 C26 0.7(9)
O3 C25 C26 C27 179.9(5)
C24 C25 C26 C27 -0.4(9)
C23 C22 C27 C26 2.1(9)
C9 C22 C27 C26 -176.4(5)
C25 C26 C27 C22 -1.0(9)
C26 C25 O3 C28 -174.1(6)
C24 C25 O3 C28 6.2(9)

loop_
_cod_related_entry_id
_cod_related_entry_database
_cod_related_entry_code
1 ChemSpider 21134025
